data_4303132
loop_
_publ_author_name
'Alexander G. Tskhovrebov'
'Nadezhda A. Bokach'
'Matti Haukka'
'Vadim Yu. Kukushkin'

_publ_section_title
;
Different Routes for Amination of Platinum(II)-Bound Cyanoguanidine
;
_journal_name_full 'Inorganic Chemistry'
_journal_page_first 8678
_journal_page_last 8688
_journal_paper_doi 10.1021/ic900263e
_journal_volume 48
_journal_year 2009
_chemical_formula_moiety 'C10 H28 N12 Pt, 2(C F3 O3 S), H2 O'
_chemical_formula_sum 'C12 H30 F6 N12 O7 Pt S2'
_chemical_formula_weight 827.69
_chemical_name_systematic
; 
 ? 
;
_space_group_IT_number 61
_symmetry_cell_setting orthorhombic
_symmetry_space_group_name_Hall '-P 2ac 2ab'
_symmetry_space_group_name_H-M 'P b c a'
_atom_sites_solution_hydrogens mixed
_atom_sites_solution_primary direct
_atom_sites_solution_secondary difmap
_audit_creation_method SHELXL-97
_cell_angle_alpha 90.00
_cell_angle_beta 90.00
_cell_angle_gamma 90.00
_cell_formula_units_Z 8
_cell_length_a 17.9807(2)
_cell_length_b 9.33440(10)
_cell_length_c 33.4060(4)
_cell_measurement_reflns_used 18104
_cell_measurement_temperature 100(2)
_cell_measurement_theta_max 27.48
_cell_measurement_theta_min 1.00
_cell_volume 5606.83(11)
_computing_cell_refinement 'Denzo/Scalepack (Otwinowski & Minor, 1997)'
_computing_data_collection 'Collect (Bruker AXS BV, 1997-2004)'
_computing_data_reduction 'Denzo/Scalepack (Otwinowski & Minor, 1997)'
_computing_molecular_graphics 'Diamond v.3.1e (Brandenburg, 2007)'
_computing_publication_material 'SHELXL-97 (Sheldrick, 1997)'
_computing_structure_refinement 'SHELXL-97 (Sheldrick, 1997)'
_computing_structure_solution 'SIR2004 (Burla et al., 2005)'
_diffrn_ambient_temperature 100(2)
_diffrn_detector_area_resol_mean 9
_diffrn_measured_fraction_theta_full 0.997
_diffrn_measured_fraction_theta_max 0.997
_diffrn_measurement_device '95mm CCD camera on \k-goniostat'
_diffrn_measurement_device_type 'Nonius KappaCCD'
_diffrn_measurement_method '\f scans and \w scans with \k offset'
_diffrn_radiation_monochromator 'horizontally mounted graphite crystal'
_diffrn_radiation_source 'fine-focus sealed tube'
_diffrn_radiation_type MoK\a
_diffrn_radiation_wavelength 0.71073
_diffrn_reflns_av_R_equivalents 0.0675
_diffrn_reflns_av_sigmaI/netI 0.0338
_diffrn_reflns_limit_h_max 23
_diffrn_reflns_limit_h_min -22
_diffrn_reflns_limit_k_max 12
_diffrn_reflns_limit_k_min -11
_diffrn_reflns_limit_l_max 41
_diffrn_reflns_limit_l_min -43
_diffrn_reflns_number 69483
_diffrn_reflns_theta_full 27.50
_diffrn_reflns_theta_max 27.50
_diffrn_reflns_theta_min 1.66
_exptl_absorpt_coefficient_mu 5.250
_exptl_absorpt_correction_T_max 0.6959
_exptl_absorpt_correction_T_min 0.4906
_exptl_absorpt_correction_type multi-scan
_exptl_absorpt_process_details 'SORTAV (Blessing, 1995)'
_exptl_crystal_colour colourless
_exptl_crystal_density_diffrn 1.961
_exptl_crystal_density_method 'not measured'
_exptl_crystal_description block
_exptl_crystal_F_000 3248
_exptl_crystal_size_max 0.15
_exptl_crystal_size_mid 0.12
_exptl_crystal_size_min 0.07
_refine_diff_density_max 1.777
_refine_diff_density_min -1.371
_refine_diff_density_rms 0.177
_refine_ls_extinction_method none
_refine_ls_goodness_of_fit_ref 1.026
_refine_ls_hydrogen_treatment constr
_refine_ls_matrix_type full
_refine_ls_number_parameters 399
_refine_ls_number_reflns 6415
_refine_ls_number_restraints 45
_refine_ls_restrained_S_all 1.031
_refine_ls_R_factor_all 0.0620
_refine_ls_R_factor_gt 0.0397
_refine_ls_shift/su_max 0.001
_refine_ls_shift/su_mean 0.000
_refine_ls_structure_factor_coef Fsqd
_refine_ls_weighting_details 'calc w=1/[\s^2^(Fo^2^)+(0.0350P)^2^+37.8582P] where P=(Fo^2^+2Fc^2^)/3'
_refine_ls_weighting_scheme calc
_refine_ls_wR_factor_gt 0.0848
_refine_ls_wR_factor_ref 0.0958
_reflns_number_gt 4812
_reflns_number_total 6415
_reflns_threshold_expression >2sigma(I)
_cod_data_source_file ic900263e_si_001_5.cif
_cod_data_source_block 5
_cod_database_code 4303132

loop_
_symmetry_equiv_pos_as_xyz
'x, y, z'
'-x+1/2, -y, z+1/2'
'x+1/2, -y+1/2, -z'
'-x, y+1/2, -z+1/2'
'-x, -y, -z'
'x-1/2, y, -z-1/2'
'-x-1/2, y-1/2, z'
'x, -y-1/2, z-1/2'

loop_
_atom_site_label
_atom_site_type_symbol
_atom_site_fract_x
_atom_site_fract_y
_atom_site_fract_z
_atom_site_U_iso_or_equiv
_atom_site_adp_type
_atom_site_occupancy
_atom_site_symmetry_multiplicity
_atom_site_calc_flag
_atom_site_refinement_flags
_atom_site_disorder_assembly
_atom_site_disorder_group
Pt1 Pt 0.539076(11) 0.20102(2) 0.119020(6) 0.02616(8) Uani 1 1 d . . .
S1 S 0.38235(9) 0.84398(18) 0.21509(5) 0.0382(4) Uani 1 1 d . . .
S2 S 0.61608(8) 0.30525(16) -0.01443(4) 0.0320(3) Uani 1 1 d D . .
F1 F 0.3104(4) 0.7593(8) 0.15206(17) 0.113(2) Uani 1 1 d . . .
F2 F 0.2787(3) 0.9571(7) 0.1706(2) 0.117(3) Uani 1 1 d . . .
F3 F 0.2447(3) 0.7729(8) 0.20334(17) 0.110(2) Uani 1 1 d . . .
O1 O 0.4349(3) 0.9213(7) 0.19031(18) 0.0691(17) Uani 1 1 d . . .
O2 O 0.4029(3) 0.6988(5) 0.22117(16) 0.0574(14) Uani 1 1 d . . .
O3 O 0.3590(3) 0.9189(8) 0.24915(19) 0.088(2) Uani 1 1 d . . .
O7 O 0.5817(2) -0.0088(4) 0.21597(12) 0.0372(10) Uani 1 1 d . . .
H7O H 0.5360 -0.0220 0.2147 0.056 Uiso 1 1 d R . .
H7P H 0.5894 0.0405 0.2421 0.056 Uiso 1 1 d R . .
N1 N 0.4371(3) 0.1926(5) 0.09005(15) 0.0325(11) Uani 1 1 d . . .
N2 N 0.4905(3) 0.3577(5) 0.15448(15) 0.0326(11) Uani 1 1 d . . .
N3 N 0.6357(2) 0.2056(5) 0.15007(14) 0.0281(10) Uani 1 1 d . . .
N4 N 0.6990(3) 0.3422(6) 0.10417(15) 0.0337(11) Uani 1 1 d . . .
H4N H 0.6617 0.3547 0.0871 0.051 Uiso 1 1 d R . .
H4M H 0.7399 0.3527 0.0931 0.051 Uiso 1 1 d R . .
N5 N 0.7650(2) 0.2675(5) 0.15828(14) 0.0276(10) Uani 1 1 d . . .
N6 N 0.7513(3) 0.0495(5) 0.19408(15) 0.0350(11) Uani 1 1 d . . .
H6M H 0.7691 -0.0075 0.2133 0.052 Uiso 1 1 d R . .
H6N H 0.7301 0.0145 0.1720 0.052 Uiso 1 1 d R . .
N7 N 0.8394(3) 0.2129(5) 0.21124(15) 0.0329(11) Uani 1 1 d . . .
H7N H 0.8628 0.3031 0.2077 0.049 Uiso 1 1 d R . .
H7M H 0.8629 0.1616 0.2333 0.049 Uiso 1 1 d R . .
N8 N 0.5848(3) 0.0564(5) 0.08148(14) 0.0314(11) Uani 1 1 d . . .
N9 N 0.5775(3) -0.1408(6) 0.12335(15) 0.0458(15) Uani 1 1 d . . .
H9N H 0.5421 -0.0948 0.1422 0.069 Uiso 1 1 d R . .
H9M H 0.5931 -0.2240 0.1352 0.069 Uiso 1 1 d R . .
N10 N 0.6530(3) -0.1472(6) 0.06587(14) 0.0327(11) Uani 1 1 d . . .
N11 N 0.5738(3) -0.3473(7) 0.05540(16) 0.0479(15) Uani 1 1 d . . .
H11N H 0.5329 -0.2936 0.0649 0.072 Uiso 1 1 d R . .
H11M H 0.5640 -0.4173 0.0363 0.072 Uiso 1 1 d R . .
N12 N 0.6958(3) -0.3506(6) 0.03642(16) 0.0407(13) Uani 1 1 d . . .
H12N H 0.7388 -0.2876 0.0314 0.061 Uiso 1 1 d R . .
H12M H 0.6831 -0.4311 0.0208 0.061 Uiso 1 1 d R . .
C1 C 0.4414(4) 0.2376(16) 0.0484(3) 0.108(5) Uani 1 1 d . . .
H1A H 0.4762 0.1755 0.0340 0.162 Uiso 1 1 calc R . .
H1B H 0.4587 0.3369 0.0470 0.162 Uiso 1 1 calc R . .
H1C H 0.3920 0.2305 0.0361 0.162 Uiso 1 1 calc R . .
C2 C 0.4043(4) 0.0492(8) 0.0915(3) 0.056(2) Uani 1 1 d . . .
H2A H 0.3534 0.0527 0.0812 0.084 Uiso 1 1 calc R . .
H2B H 0.4037 0.0152 0.1193 0.084 Uiso 1 1 calc R . .
H2C H 0.4340 -0.0164 0.0751 0.084 Uiso 1 1 calc R . .
C3 C 0.3868(5) 0.2862(12) 0.1146(4) 0.101(4) Uani 1 1 d . . .
H3A H 0.3498 0.3297 0.0963 0.122 Uiso 1 1 calc R . .
H3B H 0.3592 0.2240 0.1334 0.122 Uiso 1 1 calc R . .
C4 C 0.4188(4) 0.3941(11) 0.1362(3) 0.070(3) Uani 1 1 d . . .
H4A H 0.3840 0.4231 0.1577 0.083 Uiso 1 1 calc R . .
H4B H 0.4260 0.4779 0.1185 0.083 Uiso 1 1 calc R . .
C5 C 0.5356(5) 0.4888(8) 0.1579(3) 0.072(3) Uani 1 1 d . . .
H5A H 0.5440 0.5291 0.1312 0.108 Uiso 1 1 calc R . .
H5B H 0.5836 0.4655 0.1702 0.108 Uiso 1 1 calc R . .
H5C H 0.5094 0.5589 0.1745 0.108 Uiso 1 1 calc R . .
C6 C 0.4767(5) 0.3056(8) 0.1957(2) 0.056(2) Uani 1 1 d . . .
H6A H 0.4495 0.3788 0.2108 0.083 Uiso 1 1 calc R . .
H6B H 0.5243 0.2862 0.2089 0.083 Uiso 1 1 calc R . .
H6C H 0.4472 0.2175 0.1946 0.083 Uiso 1 1 calc R . .
C7 C 0.6988(3) 0.2641(6) 0.13819(17) 0.0288(12) Uani 1 1 d . . .
C8 C 0.7828(3) 0.1771(6) 0.18679(16) 0.0271(12) Uani 1 1 d . . .
C9 C 0.6033(3) -0.0759(7) 0.08998(17) 0.0312(13) Uani 1 1 d . . .
C10 C 0.6396(3) -0.2785(8) 0.05342(18) 0.0376(15) Uani 1 1 d . . .
C11 C 0.2989(5) 0.8333(9) 0.1846(2) 0.058(2) Uani 1 1 d . . .
C12A C 0.6693(8) 0.3141(13) -0.0571(4) 0.055(4) Uani 0.574(5) 1 d PD A 1
F4A F 0.7093(9) 0.4308(14) -0.0606(6) 0.144(9) Uani 0.574(5) 1 d PD A 1
F5A F 0.7155(9) 0.2031(13) -0.0589(6) 0.046(4) Uani 0.574(5) 1 d PD A 1
F6A F 0.6262(8) 0.3049(13) -0.0891(2) 0.124(6) Uani 0.574(5) 1 d PD A 1
O4A O 0.5691(5) 0.4358(10) -0.0175(3) 0.0592(12) Uani 0.574(5) 1 d PD A 1
O5A O 0.5747(5) 0.1764(9) -0.0158(3) 0.0592(12) Uani 0.574(5) 1 d PD A 1
O6A O 0.6609(5) 0.3156(11) 0.0199(3) 0.0592(12) Uani 0.574(5) 1 d PD A 1
C12B C 0.7031(8) 0.3355(14) -0.0449(4) 0.028(4) Uani 0.426(5) 1 d PD A 2
F4B F 0.6869(9) 0.4222(18) -0.0747(4) 0.061(5) Uani 0.426(5) 1 d PD A 2
F5B F 0.7342(13) 0.2201(18) -0.0608(8) 0.056(7) Uani 0.426(5) 1 d PD A 2
F6B F 0.7550(4) 0.4011(9) -0.0238(3) 0.038(2) Uani 0.426(5) 1 d PD A 2
O4B O 0.5980(7) 0.4396(12) -0.0008(4) 0.0592(12) Uani 0.426(5) 1 d PD A 2
O6B O 0.6469(7) 0.1985(13) 0.0113(4) 0.0592(12) Uani 0.426(5) 1 d PD A 2
O5B O 0.5689(6) 0.2391(15) -0.0434(4) 0.0592(12) Uani 0.426(5) 1 d PD A 2

loop_
_atom_site_aniso_label
_atom_site_aniso_U_11
_atom_site_aniso_U_22
_atom_site_aniso_U_33
_atom_site_aniso_U_23
_atom_site_aniso_U_13
_atom_site_aniso_U_12
Pt1 0.01804(11) 0.03110(12) 0.02934(12) 0.00654(9) 0.00120(8) 0.00147(9)
S1 0.0388(8) 0.0354(8) 0.0404(8) -0.0047(7) -0.0039(7) 0.0027(7)
S2 0.0298(7) 0.0322(7) 0.0341(7) 0.0016(6) -0.0027(6) -0.0013(6)
F1 0.125(5) 0.154(6) 0.058(3) -0.022(4) -0.036(3) -0.017(5)
F2 0.064(3) 0.105(5) 0.183(7) 0.062(5) -0.055(4) 0.000(3)
F3 0.054(3) 0.190(7) 0.085(4) 0.042(4) -0.010(3) -0.052(4)
O1 0.045(3) 0.081(4) 0.082(4) 0.032(3) -0.012(3) -0.019(3)
O2 0.080(4) 0.038(3) 0.054(3) 0.000(2) -0.005(3) 0.009(3)
O3 0.065(4) 0.116(5) 0.082(4) -0.058(4) -0.006(3) 0.027(4)
O7 0.039(2) 0.036(2) 0.037(2) 0.0013(19) 0.0062(19) 0.004(2)
N1 0.020(2) 0.039(3) 0.039(3) 0.011(2) -0.003(2) -0.002(2)
N2 0.029(2) 0.028(3) 0.040(3) 0.004(2) 0.004(2) 0.003(2)
N3 0.017(2) 0.036(3) 0.032(2) 0.000(2) -0.0029(17) 0.002(2)
N4 0.022(2) 0.045(3) 0.034(3) 0.010(2) 0.000(2) 0.001(2)
N5 0.021(2) 0.029(3) 0.034(2) 0.000(2) -0.0016(18) 0.002(2)
N6 0.036(3) 0.025(2) 0.044(3) 0.004(2) -0.010(2) -0.003(2)
N7 0.032(3) 0.028(3) 0.038(3) 0.002(2) -0.008(2) -0.003(2)
N8 0.024(2) 0.039(3) 0.031(2) 0.001(2) 0.001(2) 0.000(2)
N9 0.064(4) 0.046(3) 0.028(3) 0.011(2) 0.016(3) 0.028(3)
N10 0.023(2) 0.047(3) 0.028(2) 0.001(2) 0.0001(19) 0.003(2)
N11 0.032(3) 0.072(4) 0.040(3) -0.015(3) 0.004(2) -0.015(3)
N12 0.034(3) 0.044(3) 0.044(3) -0.011(3) 0.005(2) -0.002(2)
C1 0.037(4) 0.229(14) 0.059(5) 0.090(7) -0.022(4) -0.028(6)
C2 0.035(4) 0.050(4) 0.084(6) 0.012(4) -0.024(4) -0.015(3)
C3 0.032(4) 0.105(8) 0.166(11) -0.061(8) -0.044(6) 0.034(5)
C4 0.045(4) 0.092(7) 0.071(5) -0.021(5) -0.021(4) 0.037(5)
C5 0.059(5) 0.031(4) 0.126(8) -0.009(4) 0.038(5) -0.005(4)
C6 0.080(6) 0.051(4) 0.035(4) -0.003(3) 0.011(3) 0.027(4)
C7 0.026(3) 0.028(3) 0.033(3) -0.002(2) 0.005(2) 0.003(2)
C8 0.025(3) 0.025(3) 0.031(3) -0.004(2) 0.001(2) 0.002(2)
C9 0.025(3) 0.041(4) 0.029(3) -0.001(2) -0.001(2) 0.006(3)
C10 0.030(3) 0.057(4) 0.026(3) -0.002(3) 0.000(2) 0.000(3)
C11 0.054(5) 0.063(5) 0.057(5) 0.013(4) -0.017(4) -0.016(4)
C12A 0.065(11) 0.039(8) 0.062(11) 0.004(8) 0.025(9) 0.017(8)
F4A 0.094(14) 0.053(9) 0.29(3) -0.039(13) 0.122(15) -0.028(8)
F5A 0.035(8) 0.039(5) 0.066(7) -0.004(5) 0.019(5) 0.012(5)
F6A 0.206(14) 0.137(11) 0.028(4) 0.012(5) 0.004(6) 0.103(11)
O4A 0.050(3) 0.065(3) 0.063(3) -0.014(2) 0.004(2) 0.009(2)
O5A 0.050(3) 0.065(3) 0.063(3) -0.014(2) 0.004(2) 0.009(2)
O6A 0.050(3) 0.065(3) 0.063(3) -0.014(2) 0.004(2) 0.009(2)
C12B 0.028(9) 0.024(9) 0.032(8) 0.013(6) 0.001(6) 0.011(7)
F4B 0.044(8) 0.083(13) 0.056(7) 0.055(8) 0.012(5) 0.018(8)
F5B 0.029(10) 0.069(12) 0.069(10) -0.023(9) 0.014(8) 0.007(7)
F6B 0.023(4) 0.035(5) 0.055(5) -0.006(4) 0.011(4) -0.014(4)
O4B 0.050(3) 0.065(3) 0.063(3) -0.014(2) 0.004(2) 0.009(2)
O6B 0.050(3) 0.065(3) 0.063(3) -0.014(2) 0.004(2) 0.009(2)
O5B 0.050(3) 0.065(3) 0.063(3) -0.014(2) 0.004(2) 0.009(2)

loop_
_atom_type_symbol
_atom_type_description
_atom_type_scat_dispersion_real
_atom_type_scat_dispersion_imag
_atom_type_scat_source
C C 0.0033 0.0016 'International Tables Vol C Tables 4.2.6.8 and 6.1.1.4'
H H 0.0000 0.0000 'International Tables Vol C Tables 4.2.6.8 and 6.1.1.4'
N N 0.0061 0.0033 'International Tables Vol C Tables 4.2.6.8 and 6.1.1.4'
O O 0.0106 0.0060 'International Tables Vol C Tables 4.2.6.8 and 6.1.1.4'
F F 0.0171 0.0103 'International Tables Vol C Tables 4.2.6.8 and 6.1.1.4'
S S 0.1246 0.1234 'International Tables Vol C Tables 4.2.6.8 and 6.1.1.4'
Pt Pt -1.7033 8.3905 'International Tables Vol C Tables 4.2.6.8 and 6.1.1.4'

loop_
_geom_angle_atom_site_label_1
_geom_angle_atom_site_label_2
_geom_angle_atom_site_label_3
_geom_angle
_geom_angle_site_symmetry_1
_geom_angle_site_symmetry_3
_geom_angle_publ_flag
N8 Pt1 N3 89.03(19) . . yes
N8 Pt1 N1 92.6(2) . . ?
N3 Pt1 N1 176.84(18) . . ?
N8 Pt1 N2 176.35(19) . . ?
N3 Pt1 N2 93.11(19) . . ?
N1 Pt1 N2 85.4(2) . . yes
O3 S1 O2 116.0(4) . . ?
O3 S1 O1 114.3(4) . . ?
O2 S1 O1 112.8(4) . . ?
O3 S1 C11 103.6(4) . . ?
O2 S1 C11 104.1(4) . . ?
O1 S1 C11 104.2(3) . . ?
O4B S2 O6A 78.6(7) . . ?
O4B S2 O5A 131.5(7) . . ?
O6A S2 O5A 112.7(6) . . ?
O4B S2 O6B 122.0(8) . . ?
O6A S2 O6B 48.2(6) . . ?
O5A S2 O6B 68.3(7) . . ?
O4B S2 O5B 118.6(8) . . ?
O6A S2 O5B 157.5(7) . . ?
O5A S2 O5B 45.4(6) . . ?
O6B S2 O5B 109.7(8) . . ?
O6A S2 O4A 108.9(6) . . ?
O5A S2 O4A 113.3(6) . . ?
O6B S2 O4A 146.5(6) . . ?
O5B S2 O4A 88.4(7) . . ?
O4B S2 C12A 111.3(7) . . ?
O6A S2 C12A 110.7(6) . . ?
O5A S2 C12A 107.9(6) . . ?
O6B S2 C12A 108.4(6) . . ?
O5B S2 C12A 77.9(7) . . ?
O4A S2 C12A 102.7(6) . . ?
O4B S2 C12B 103.8(7) . . ?
O6A S2 C12B 87.4(5) . . ?
O5A S2 C12B 123.0(6) . . ?
O6B S2 C12B 96.1(6) . . ?
O5B S2 C12B 101.0(6) . . ?
O4A S2 C12B 108.1(6) . . ?
H7O O7 H7P 104.4 . . ?
C1 N1 C2 108.5(7) . . ?
C1 N1 C3 112.7(8) . . ?
C2 N1 C3 105.8(7) . . ?
C1 N1 Pt1 112.8(4) . . ?
C2 N1 Pt1 112.0(4) . . ?
C3 N1 Pt1 104.8(4) . . ?
C4 N2 C5 108.9(6) . . ?
C4 N2 C6 108.4(6) . . ?
C5 N2 C6 107.0(6) . . ?
C4 N2 Pt1 107.2(4) . . ?
C5 N2 Pt1 113.4(4) . . ?
C6 N2 Pt1 111.7(4) . . ?
C7 N3 Pt1 126.3(4) . . ?
C7 N4 H4N 127.6 . . ?
C7 N4 H4M 116.3 . . ?
H4N N4 H4M 111.5 . . ?
C8 N5 C7 123.6(5) . . yes
C8 N6 H6M 120.5 . . ?
C8 N6 H6N 110.8 . . ?
H6M N6 H6N 122.0 . . ?
C8 N7 H7N 118.7 . . ?
C8 N7 H7M 131.5 . . ?
H7N N7 H7M 109.8 . . ?
C9 N8 Pt1 126.8(4) . . ?
C9 N9 H9N 123.4 . . ?
C9 N9 H9M 129.1 . . ?
H9N N9 H9M 106.8 . . ?
C10 N10 C9 121.1(5) . . yes
C10 N11 H11N 116.6 . . ?
C10 N11 H11M 117.9 . . ?
H11N N11 H11M 117.0 . . ?
C10 N12 H12N 111.3 . . ?
C10 N12 H12M 116.8 . . ?
H12N N12 H12M 125.0 . . ?
N1 C1 H1A 109.5 . . ?
N1 C1 H1B 109.5 . . ?
H1A C1 H1B 109.5 . . ?
N1 C1 H1C 109.5 . . ?
H1A C1 H1C 109.5 . . ?
H1B C1 H1C 109.5 . . ?
N1 C2 H2A 109.5 . . ?
N1 C2 H2B 109.5 . . ?
H2A C2 H2B 109.5 . . ?
N1 C2 H2C 109.5 . . ?
H2A C2 H2C 109.5 . . ?
H2B C2 H2C 109.5 . . ?
C4 C3 N1 117.7(7) . . ?
C4 C3 H3A 107.9 . . ?
N1 C3 H3A 107.9 . . ?
C4 C3 H3B 107.9 . . ?
N1 C3 H3B 107.9 . . ?
H3A C3 H3B 107.2 . . ?
C3 C4 N2 114.8(7) . . ?
C3 C4 H4A 108.6 . . ?
N2 C4 H4A 108.6 . . ?
C3 C4 H4B 108.6 . . ?
N2 C4 H4B 108.6 . . ?
H4A C4 H4B 107.5 . . ?
N2 C5 H5A 109.5 . . ?
N2 C5 H5B 109.5 . . ?
H5A C5 H5B 109.5 . . ?
N2 C5 H5C 109.5 . . ?
H5A C5 H5C 109.5 . . ?
H5B C5 H5C 109.5 . . ?
N2 C6 H6A 109.5 . . ?
N2 C6 H6B 109.5 . . ?
H6A C6 H6B 109.5 . . ?
N2 C6 H6C 109.5 . . ?
H6A C6 H6C 109.5 . . ?
H6B C6 H6C 109.5 . . ?
N3 C7 N4 118.6(5) . . yes
N3 C7 N5 127.6(5) . . yes
N4 C7 N5 113.5(5) . . yes
N5 C8 N6 126.9(5) . . yes
N5 C8 N7 117.6(5) . . yes
N6 C8 N7 115.4(5) . . yes
N8 C9 N9 120.9(5) . . yes
N8 C9 N10 119.6(5) . . yes
N9 C9 N10 119.4(5) . . yes
N10 C10 N12 117.6(6) . . yes
N10 C10 N11 126.0(6) . . yes
N12 C10 N11 116.3(6) . . yes
F3 C11 F2 110.6(8) . . ?
F3 C11 F1 107.0(7) . . ?
F2 C11 F1 102.4(7) . . ?
F3 C11 S1 112.1(6) . . ?
F2 C11 S1 112.6(6) . . ?
F1 C11 S1 111.4(6) . . ?
F4A C12A F6A 107.6(12) . . ?
F4A C12A F5A 107.6(11) . . ?
F6A C12A F5A 106.2(11) . . ?
F4A C12A S2 114.9(12) . . ?
F6A C12A S2 109.8(9) . . ?
F5A C12A S2 110.4(12) . . ?
F4B C12B F6B 106.0(11) . . ?
F4B C12B F5B 106.9(12) . . ?
F6B C12B F5B 107.0(12) . . ?
F4B C12B S2 108.4(11) . . ?
F6B C12B S2 111.6(9) . . ?
F5B C12B S2 116.4(15) . . ?

loop_
_geom_bond_atom_site_label_1
_geom_bond_atom_site_label_2
_geom_bond_distance
_geom_bond_site_symmetry_2
_geom_bond_publ_flag
Pt1 N8 2.017(5) . yes
Pt1 N3 2.024(4) . yes
Pt1 N1 2.075(5) . yes
Pt1 N2 2.075(5) . yes
S1 O3 1.400(6) . ?
S1 O2 1.419(5) . ?
S1 O1 1.448(5) . ?
S1 C11 1.816(8) . ?
S2 O4B 1.373(10) . ?
S2 O6A 1.406(8) . ?
S2 O5A 1.415(8) . ?
S2 O6B 1.427(10) . ?
S2 O5B 1.427(10) . ?
S2 O4A 1.486(8) . ?
S2 C12A 1.718(14) . ?
S2 C12B 1.888(16) . ?
F1 C11 1.305(10) . ?
F2 C11 1.299(9) . ?
F3 C11 1.289(9) . ?
O7 H7O 0.8331 . ?
O7 H7P 0.9975 . ?
N1 C1 1.456(9) . ?
N1 C2 1.464(8) . ?
N1 C3 1.500(10) . ?
N2 C4 1.465(8) . ?
N2 C5 1.473(9) . ?
N2 C6 1.480(8) . ?
N3 C7 1.320(7) . yes
N4 C7 1.350(7) . yes
N4 H4N 0.8898 . ?
N4 H4M 0.8285 . ?
N5 C8 1.312(7) . yes
N5 C7 1.366(7) . yes
N6 C8 1.341(7) . yes
N6 H6M 0.8931 . ?
N6 H6N 0.8920 . ?
N7 C8 1.348(7) . yes
N7 H7N 0.9475 . ?
N7 H7M 0.9762 . ?
N8 C9 1.310(8) . yes
N9 C9 1.351(8) . yes
N9 H9N 0.9929 . ?
N9 H9M 0.9159 . ?
N10 C10 1.317(8) . yes
N10 C9 1.374(7) . yes
N11 C10 1.347(8) . yes
N11 H11N 0.9449 . ?
N11 H11M 0.9310 . ?
N12 C10 1.340(8) . yes
N12 H12N 0.9858 . ?
N12 H12M 0.9423 . ?
C1 H1A 0.9800 . ?
C1 H1B 0.9800 . ?
C1 H1C 0.9800 . ?
C2 H2A 0.9800 . ?
C2 H2B 0.9800 . ?
C2 H2C 0.9800 . ?
C3 C4 1.367(12) . ?
C3 H3A 0.9900 . ?
C3 H3B 0.9900 . ?
C4 H4A 0.9900 . ?
C4 H4B 0.9900 . ?
C5 H5A 0.9800 . ?
C5 H5B 0.9800 . ?
C5 H5C 0.9800 . ?
C6 H6A 0.9800 . ?
C6 H6B 0.9800 . ?
C6 H6C 0.9800 . ?
C12A F4A 1.310(12) . ?
C12A F6A 1.324(12) . ?
C12A F5A 1.329(11) . ?
C12B F4B 1.317(12) . ?
C12B F6B 1.320(12) . ?
C12B F5B 1.325(13) . ?

loop_
_geom_hbond_atom_site_label_D
_geom_hbond_atom_site_label_H
_geom_hbond_atom_site_label_A
_geom_hbond_distance_DH
_geom_hbond_distance_HA
_geom_hbond_distance_DA
_geom_hbond_angle_DHA
_geom_hbond_site_symmetry_A
_geom_hbond_publ_flag
O7 H7O O1 0.83 2.06 2.852(7) 158.3 1_545 yes
O7 H7P O2 1.00 1.93 2.871(7) 157.3 4_645 yes
N4 H4N O6A 0.89 2.27 2.906(10) 128.1 . yes
N4 H4M N10 0.83 2.13 2.954(7) 173.0 7_765 yes
N6 H6M O3 0.89 2.16 2.972(7) 151.2 6_646 yes
N6 H6N N5 0.89 2.35 2.906(7) 120.2 7_755 yes
N7 H7N O7 0.95 2.04 2.963(6) 164.8 7_765 yes
N7 H7M O3 0.98 2.34 3.067(8) 130.7 6_646 yes
N9 H9N O1 0.99 2.51 3.452(8) 157.3 1_545 yes
N9 H9M N5 0.92 2.67 3.181(7) 116.3 7_755 yes
N11 H11N O5B 0.94 2.03 2.788(13) 135.8 5_655 yes
N11 H11M O4B 0.93 1.92 2.771(12) 150.5 1_545 yes
N11 H11M O4A 0.93 2.26 3.167(11) 164.3 1_545 yes
N11 H11M O4A 0.93 2.48 2.983(12) 114.0 5_655 yes
N12 H12N O6B 0.99 2.17 2.986(13) 139.6 7_755 yes
N12 H12N F6B 0.99 2.55 3.218(11) 124.6 7_755 yes
N12 H12M O4B 0.94 2.08 2.912(14) 146.5 1_545 yes
N12 H12M O6A 0.94 2.40 3.225(11) 146.4 1_545 yes
N12 H12M F6B 0.94 2.52 3.248(10) 134.3 1_545 yes
